data_9012745
loop_
_publ_author_name
'Rastsvetaeva, R. K.'
'Arakcheeva, A. V.'
'Khomyakov, A. P.'

_publ_section_title
;
 Crystal structure and microtwinning of a new monoclinic analog of
 nenadkevichite
;
_journal_name_full 'Doklady Chemistry'
_journal_page_first 294
_journal_page_last 297
_journal_volume 351
_journal_year 1996
_chemical_compound_source 'Khibiny alkaline massif, Kola Peninsula, Russia'
_chemical_formula_sum 'H1.23 K0.875 Na0.43 Nb0.3 O7.89 Si2 Ti0.7'
_chemical_name_mineral Lemmleinite-K
_space_group_IT_number 12
_symmetry_space_group_name_Hall '-C 2y'
_symmetry_space_group_name_H-M 'C 1 2/m 1'
_cell_angle_alpha 90
_cell_angle_beta 117.6
_cell_angle_gamma 90
_cell_formula_units_Z 8
_cell_length_a 14.39
_cell_length_b 13.900
_cell_length_c 7.825
_cell_volume 1387.054
_database_code_amcsd 0012501
_exptl_crystal_density_diffrn 2.769
_cod_original_formula_sum 'Na.43 K.875 (Ti.7 Nb.3) Si2 O7.89 H1.23'
_cod_database_code 9012745

loop_
_space_group_symop_operation_xyz
x,y,z
1/2+x,1/2+y,z
x,-y,z
1/2+x,1/2-y,z
-x,y,-z
1/2-x,1/2+y,-z
-x,-y,-z
1/2-x,1/2-y,-z

loop_
_atom_site_label
_atom_site_fract_x
_atom_site_fract_y
_atom_site_fract_z
_atom_site_occupancy
_atom_site_U_iso_or_equiv
_atom_site_type_symbol
_atom_site_attached_hydrogens
Na 0.40830 0.26470 0.00000 0.43000 0.04179 Na 0
K1 0.08420 0.00000 0.33650 0.95000 0.03293 K 0
K2 0.41590 0.00000 0.70120 0.80000 0.04179 K 0
TiM1 0.00000 0.22440 0.50000 0.70000 0.01862 Ti 0
NbM1 0.00000 0.22440 0.50000 0.30000 0.01862 Nb 0
TiM2 0.25000 0.25000 0.50000 0.70000 0.01912 Ti 0
NbM2 0.25000 0.25000 0.50000 0.30000 0.01912 Nb 0
Si1 0.20860 0.10960 0.80150 1.00000 0.01026 Si 0
Si2 0.32320 0.11010 0.25250 1.00000 0.01077 Si 0
O1 0.23910 0.12440 0.02700 1.00000 0.01773 O 0
O2 0.27280 0.17980 0.73400 1.00000 0.01393 O 0
O3 0.10080 0.22440 0.39600 0.70000 0.01140 O 0
O-H3 0.10080 0.22440 0.39600 0.30000 0.01140 O 1
O4 0.23580 0.00000 0.76800 1.00000 0.01900 O 0
O5 0.42290 0.17670 0.30400 1.00000 0.02153 O 0
O6 0.26670 0.12840 0.38600 1.00000 0.01520 O 0
O7 0.36830 0.00000 0.28200 1.00000 0.01646 O 0
O8 0.08300 0.12370 0.68100 1.00000 0.01900 O 0
Wat1 0.50000 0.14200 0.00000 0.90000 0.11145 O 2
Wat2 0.00000 0.12600 0.00000 0.88000 0.13805 O 2

loop_
_cod_changelog_entry_id
_cod_changelog_entry_author
_cod_changelog_entry_date
_cod_changelog_entry_text
1
;cod-tools version 3.8.0
Id: cif_guess_AMCSD_atom_types 9581 2023-05-17 12:35:41Z saulius
;
2023-05-18T11:42:09+03:00
;Derived atom types and hydrogen counts
from atom names that follow the AMCSD naming convention
(Wat == water, O-H == hydroxyl).
;

loop_
_cod_related_entry_id
_cod_related_entry_database
_cod_related_entry_code
1 AMCSD 0012501
